data_7134627
loop_
_publ_author_name
'Gharpure, Santosh J.'
'Gupta, Krishna S.'
'Yadav, Rakhi'

_publ_section_title
;
 Lewis acid-promoted cascade reactions of cyclopropenes: a unified
 approach to stereoselective synthesis of cyclic ethers and
 oxaspirolactones
;
_journal_issue 53
_journal_name_full 'Chemical Communications'
_journal_page_first 9705
_journal_page_last 9708
_journal_paper_doi 10.1039/D5CC00925A
_journal_volume 61
_journal_year 2025
_chemical_formula_moiety '4(C14 H16 O3)'
_chemical_formula_sum 'C56 H64 O12'
_chemical_formula_weight 929.07
_space_group_crystal_system monoclinic
_space_group_IT_number 14
_space_group_name_Hall '-P 2yn'
_space_group_name_H-M_alt 'P 1 21/n 1'
_atom_sites_solution_hydrogens geom
_atom_sites_solution_primary dual
_audit_creation_date 2024-05-22
_audit_creation_method
;
Olex2 1.3-ac4
(compiled 2019.04.23 svn.r3594 for Rigaku Oxford Diffraction, GUI svn.r5739)
;
_audit_update_record
;
2024-09-15 deposited with the CCDC.	2025-05-28 downloaded from the CCDC.
;
_cell_angle_alpha 90
_cell_angle_beta 96.356(4)
_cell_angle_gamma 90
_cell_formula_units_Z 4
_cell_length_a 10.0684(3)
_cell_length_b 17.5734(5)
_cell_length_c 26.7319(9)
_cell_measurement_reflns_used 4132
_cell_measurement_temperature 105.00(10)
_cell_measurement_theta_max 24.8080
_cell_measurement_theta_min 2.4310
_cell_volume 4700.8(3)
_computing_cell_refinement 'CrysAlisPro 1.171.41.93a (Rigaku OD, 2020)'
_computing_data_collection 'CrysAlisPro 1.171.41.93a (Rigaku OD, 2020)'
_computing_data_reduction 'CrysAlisPro 1.171.41.93a (Rigaku OD, 2020)'
_computing_molecular_graphics 'Olex2 (Dolomanov et al., 2009)'
_computing_publication_material 'Olex2 (Dolomanov et al., 2009)'
_computing_structure_refinement 'ShelXL (Sheldrick, 2015)'
_computing_structure_solution 'ShelXT (Sheldrick, 2015)'
_diffrn_ambient_environment N~2~
_diffrn_ambient_temperature 105.00(10)
_diffrn_detector 'CCD plate'
_diffrn_detector_area_resol_mean 8
_diffrn_measured_fraction_theta_full 0.999
_diffrn_measured_fraction_theta_max 0.999
_diffrn_measurement_details
;
List of Runs (angles in degrees, time in seconds):

  # Type    Start    End  Width  t~exp~   \w     \q     \k     \f   Frames
#--------------------------------------------------------------------------
  1  \f     54.27 238.27   1.00    2.00   9.42 -12.98 -31.50    --   184
  2  \f   -111.92  72.08   1.00    2.00  16.12 -12.98 -59.25    --   184
  3  \f    -58.56 126.44   1.00    2.00  77.88 -12.98  31.50    --   185
;
_diffrn_measurement_device 'abstract diffractometer'
_diffrn_measurement_device_type 'Bruker SMART APEX CCD area detector'
_diffrn_measurement_method '\w and \f scans'
_diffrn_orient_matrix_type 'CrysAlisPro convention (1999,Acta A55,543-557)'
_diffrn_orient_matrix_UB_11 0.0612122000
_diffrn_orient_matrix_UB_12 0.0190579000
_diffrn_orient_matrix_UB_13 -0.0021335000
_diffrn_orient_matrix_UB_21 0.0309741000
_diffrn_orient_matrix_UB_22 -0.0212474000
_diffrn_orient_matrix_UB_23 0.0206416000
_diffrn_orient_matrix_UB_31 0.0178442000
_diffrn_orient_matrix_UB_32 -0.0285357000
_diffrn_orient_matrix_UB_33 -0.0167972000
_diffrn_radiation_monochromator graphite
_diffrn_radiation_probe x-ray
_diffrn_radiation_type MoK\a
_diffrn_radiation_wavelength 0.71073
_diffrn_reflns_av_R_equivalents 0.1180
_diffrn_reflns_av_unetI/netI 0.0631
_diffrn_reflns_Laue_measured_fraction_full 0.999
_diffrn_reflns_Laue_measured_fraction_max 0.999
_diffrn_reflns_limit_h_max 11
_diffrn_reflns_limit_h_min -11
_diffrn_reflns_limit_k_max 20
_diffrn_reflns_limit_k_min -20
_diffrn_reflns_limit_l_max 31
_diffrn_reflns_limit_l_min -31
_diffrn_reflns_number 65522
_diffrn_reflns_point_group_measured_fraction_full 0.999
_diffrn_reflns_point_group_measured_fraction_max 0.999
_diffrn_reflns_theta_full 25.000
_diffrn_reflns_theta_max 25.000
_diffrn_reflns_theta_min 1.922
_diffrn_source 'sealed tube'
_diffrn_source_type 'Enhance (Mo) X-ray Source'
_exptl_absorpt_coefficient_mu 0.091
_exptl_absorpt_correction_T_max 1.00000
_exptl_absorpt_correction_T_min 0.74775
_exptl_absorpt_correction_type multi-scan
_exptl_absorpt_process_details
;
CrysAlisPro 1.171.41.93a (Rigaku Oxford Diffraction, 2020)
Empirical absorption correction using spherical harmonics,
implemented in SCALE3 ABSPACK scaling algorithm.
;
_exptl_crystal_colour 'clear light colourless'
_exptl_crystal_colour_lustre clear
_exptl_crystal_colour_modifier light
_exptl_crystal_colour_primary colourless
_exptl_crystal_density_diffrn 1.313
_exptl_crystal_description plate
_exptl_crystal_F_000 1984
_exptl_crystal_size_max 0.69
_exptl_crystal_size_mid 0.32
_exptl_crystal_size_min 0.29
_refine_diff_density_max 0.195
_refine_diff_density_min -0.244
_refine_diff_density_rms 0.053
_refine_ls_extinction_method none
_refine_ls_goodness_of_fit_ref 1.003
_refine_ls_hydrogen_treatment constr
_refine_ls_matrix_type full
_refine_ls_number_parameters 613
_refine_ls_number_reflns 8251
_refine_ls_number_restraints 0
_refine_ls_restrained_S_all 1.003
_refine_ls_R_factor_all 0.1047
_refine_ls_R_factor_gt 0.0520
_refine_ls_shift/su_max 0.001
_refine_ls_shift/su_mean 0.000
_refine_ls_structure_factor_coef Fsqd
_refine_ls_weighting_details 'w=1/[\s^2^(Fo^2^)+(0.0611P)^2^] where P=(Fo^2^+2Fc^2^)/3'
_refine_ls_weighting_scheme calc
_refine_ls_wR_factor_gt 0.1223
_refine_ls_wR_factor_ref 0.1502
_reflns_Friedel_coverage 0.000
_reflns_number_gt 4721
_reflns_number_total 8251
_reflns_threshold_expression 'I > 2\s(I)'
_cod_data_source_file d5cc00925a2.cif
_cod_data_source_block sjg_ksg_11_1430_a_1h_autored
_cod_depositor_comments 'Adding full bibliography for 7134627.cif.'
_cod_database_code 7134627
_shelx_shelxl_version_number 2018/3
_shelx_space_group_comment
;
The symmetry employed for this shelxl refinement is uniquely defined
by the following loop, which should always be used as a source of
symmetry information in preference to the above space-group names.
They are only intended as comments.
;
_shelx_estimated_absorpt_t_max 0.974
_shelx_estimated_absorpt_t_min 0.940
_reflns_odcompleteness_completeness 86.18
_reflns_odcompleteness_iscentric 1
_reflns_odcompleteness_theta 33.25
_olex2_refinement_description
;
1. Fixed Uiso
 At 1.2 times of:
  All C(H) groups, All C(H,H) groups
2.a Ternary CH refined with riding coordinates:
 C00G(H00Q), C00H(H00H), C00I(H00I), C00Y(H00Y)
2.b Secondary CH2 refined with riding coordinates:
 C00M(H00M,H00N), C00O(H00R,H00S), C00Q(H00O,H00P), C00T(H00C,H00D), C00U(H00E,
 H00F), C00V(H00G,H00J), C00W(H00A,H00B), C00X(H00K,H00L), C00Z(H00T,H00U),
 C012(H01A,H01B), C013(H1,H), C016(H01I,H01J), C01A(H01P,H01Q), C01B(H2,HA),
 C01C(H3,HB), C01E(H01C,H01D), C01F(H01S,H01T), C01H(H01U,H01V), C01J(H01E,
 H01F), C01S(H01G,H01H)
2.c Aromatic/amide H refined with riding coordinates:
 C011(H011), C014(H014), C015(H015), C018(H018), C019(H019), C01D(H4),
 C01G(H01K), C01I(H01N), C01K(H5), C01L(H01L), C01M(H01M), C01N(H01O), C01O(H6),
  C01P(H01W), C01Q(H01X), C01R(H01R), C01T(H7), C01U(H01Y), C01V(H01Z),
 C01W(H01)
;
_olex2_submission_special_instructions 'No special instructions were received'
_oxdiff_exptl_absorpt_empirical_details
;
Empirical correction (ABSPACK) includes:
- Absorption correction using spherical harmonics
- Frame scaling
;
_oxdiff_exptl_absorpt_empirical_full_max 1.245
_oxdiff_exptl_absorpt_empirical_full_min 0.757

loop_
_space_group_symop_operation_xyz
'x, y, z'
'-x+1/2, y+1/2, -z+1/2'
'-x, -y, -z'
'x-1/2, -y-1/2, z-1/2'

loop_
_atom_site_label
_atom_site_type_symbol
_atom_site_fract_x
_atom_site_fract_y
_atom_site_fract_z
_atom_site_U_iso_or_equiv
_atom_site_adp_type
_atom_site_occupancy
_atom_site_site_symmetry_order
_atom_site_calc_flag
_atom_site_refinement_flags_posn
_atom_site_refinement_flags_adp
_atom_site_refinement_flags_occupancy
_atom_site_disorder_assembly
_atom_site_disorder_group
O001 O 0.11493(15) 0.17813(8) 0.60996(5) 0.0188(4) Uani 1 1 d . . . . .
O002 O 0.38811(15) 0.18102(8) 0.87887(5) 0.0180(4) Uani 1 1 d . . . . .
O003 O 0.60622(15) 0.57203(8) 0.61660(5) 0.0186(4) Uani 1 1 d . . . . .
O004 O 0.72913(14) 0.53467(8) 0.81573(5) 0.0180(4) Uani 1 1 d . . . . .
O005 O 0.23440(14) 0.21230(8) 0.81036(5) 0.0185(4) Uani 1 1 d . . . . .
O006 O 0.27005(15) 0.20908(8) 0.67844(5) 0.0187(4) Uani 1 1 d . . . . .
O007 O 0.88056(15) 0.56735(8) 0.88482(5) 0.0191(4) Uani 1 1 d . . . . .
O008 O 0.76333(15) 0.53841(8) 0.68383(5) 0.0189(4) Uani 1 1 d . . . . .
O009 O 0.61317(16) 0.42732(8) 0.80028(5) 0.0259(4) Uani 1 1 d . . . . .
O00A O 0.39320(17) 0.31473(8) 0.69033(6) 0.0281(4) Uani 1 1 d . . . . .
O00B O 0.11373(16) 0.31917(8) 0.79943(6) 0.0277(4) Uani 1 1 d . . . . .
O00C O 0.88717(17) 0.43278(9) 0.69219(6) 0.0293(4) Uani 1 1 d . . . . .
C00D C 0.7198(2) 0.45767(12) 0.81174(8) 0.0200(5) Uani 1 1 d . . . . .
C00E C 0.8359(2) 0.63170(11) 0.95969(8) 0.0188(5) Uani 1 1 d . . . . .
C00F C 0.2845(3) 0.28606(12) 0.67999(8) 0.0212(6) Uani 1 1 d . . . . .
C00G C 0.8053(2) 0.62972(11) 0.90306(8) 0.0190(5) Uani 1 1 d . . . . .
H00Q H 0.707858 0.618839 0.894635 0.023 Uiso 1 1 calc R . . . .
C00H C 0.1875(2) 0.11449(11) 0.59149(8) 0.0196(5) Uani 1 1 d . . . . .
H00H H 0.285304 0.123361 0.600466 0.024 Uiso 1 1 calc R . . . .
C00I C 0.3120(2) 0.11823(11) 0.89702(8) 0.0178(5) Uani 1 1 d . . . . .
H00I H 0.214604 0.128290 0.887811 0.021 Uiso 1 1 calc R . . . .
C00J C 0.2222(2) 0.28955(12) 0.80867(8) 0.0202(5) Uani 1 1 d . . . . .
C00K C 0.8672(2) 0.55774(12) 0.83215(8) 0.0177(5) Uani 1 1 d . . . . .
C00L C 0.7787(2) 0.46148(12) 0.68385(8) 0.0202(6) Uani 1 1 d . . . . .
C00M C 0.5452(2) 0.48728(11) 0.67885(8) 0.0193(5) Uani 1 1 d . . . . .
H00M H 0.517137 0.487776 0.713186 0.023 Uiso 1 1 calc R . . . .
H00N H 0.465165 0.481749 0.654061 0.023 Uiso 1 1 calc R . . . .
C00N C 0.6229(2) 0.55917(12) 0.66887(8) 0.0177(5) Uani 1 1 d . . . . .
C00O C 0.8377(2) 0.70412(11) 0.87764(8) 0.0222(6) Uani 1 1 d . . . . .
H00R H 0.780514 0.745260 0.888731 0.027 Uiso 1 1 calc R . . . .
H00S H 0.932078 0.717940 0.887983 0.027 Uiso 1 1 calc R . . . .
C00P C 0.3408(2) 0.11818(11) 0.95358(8) 0.0183(5) Uani 1 1 d . . . . .
C00Q C 0.5928(2) 0.62862(11) 0.69867(8) 0.0208(5) Uani 1 1 d . . . . .
H00O H 0.618368 0.618639 0.734905 0.025 Uiso 1 1 calc R . . . .
H00P H 0.495463 0.638612 0.693783 0.025 Uiso 1 1 calc R . . . .
C00R C 0.1579(2) 0.11499(12) 0.53446(8) 0.0192(5) Uani 1 1 d . . . . .
C00S C 0.1298(2) 0.18845(12) 0.66239(8) 0.0178(5) Uani 1 1 d . . . . .
C00T C 0.4544(2) 0.26056(11) 0.81492(8) 0.0201(5) Uani 1 1 d . . . . .
H00C H 0.483201 0.257787 0.780732 0.024 Uiso 1 1 calc R . . . .
H00D H 0.534262 0.266118 0.839816 0.024 Uiso 1 1 calc R . . . .
C00U C 0.4025(2) 0.11898(11) 0.79814(8) 0.0199(5) Uani 1 1 d . . . . .
H00E H 0.499513 0.108167 0.803728 0.024 Uiso 1 1 calc R . . . .
H00F H 0.378306 0.127105 0.761626 0.024 Uiso 1 1 calc R . . . .
C00V C 0.3565(2) 0.32604(12) 0.81900(8) 0.0225(6) Uani 1 1 d . . . . .
H00G H 0.368342 0.348831 0.853068 0.027 Uiso 1 1 calc R . . . .
H00J H 0.368755 0.366103 0.793875 0.027 Uiso 1 1 calc R . . . .
C00W C 0.0516(2) 0.25977(11) 0.67306(8) 0.0207(5) Uani 1 1 d . . . . .
H00A H -0.028410 0.265666 0.648301 0.025 Uiso 1 1 calc R . . . .
H00B H 0.023442 0.258360 0.707374 0.025 Uiso 1 1 calc R . . . .
C00X C 0.3486(2) 0.04398(11) 0.87230(8) 0.0215(6) Uani 1 1 d . . . . .
H00K H 0.443667 0.031875 0.882738 0.026 Uiso 1 1 calc R . . . .
H00L H 0.293539 0.002022 0.883636 0.026 Uiso 1 1 calc R . . . .
C00Y C 0.6801(2) 0.63649(11) 0.59961(8) 0.0194(5) Uani 1 1 d . . . . .
H00Y H 0.777670 0.626743 0.608660 0.023 Uiso 1 1 calc R . . . .
C00Z C 0.8945(2) 0.62925(11) 0.80407(8) 0.0202(5) Uani 1 1 d . . . . .
H00T H 0.871050 0.620731 0.767557 0.024 Uiso 1 1 calc R . . . .
H00U H 0.991166 0.641049 0.809790 0.024 Uiso 1 1 calc R . . . .
C010 C 0.3732(2) 0.19054(11) 0.82616(8) 0.0171(5) Uani 1 1 d . . . . .
C011 C 0.2373(2) 0.12772(12) 0.98318(8) 0.0242(6) Uani 1 1 d . . . . .
H011 H 0.148697 0.135358 0.967805 0.029 Uiso 1 1 calc R . . . .
C012 C 0.0982(2) 0.11797(11) 0.69080(8) 0.0209(5) Uani 1 1 d . . . . .
H01A H 0.000794 0.108225 0.685359 0.025 Uiso 1 1 calc R . . . .
H01B H 0.122931 0.126383 0.727255 0.025 Uiso 1 1 calc R . . . .
C013 C 0.9515(2) 0.48843(11) 0.82137(8) 0.0216(6) Uani 1 1 d . . . . .
H1 H 0.984272 0.492569 0.787893 0.026 Uiso 1 1 calc R . . . .
H H 1.028999 0.482735 0.847332 0.026 Uiso 1 1 calc R . . . .
C014 C 0.1048(2) 0.17905(12) 0.50924(8) 0.0230(6) Uani 1 1 d . . . . .
H014 H 0.083647 0.222634 0.527838 0.028 Uiso 1 1 calc R . . . .
C015 C 0.1109(2) 0.11657(12) 0.42949(8) 0.0247(6) Uani 1 1 d . . . . .
H015 H 0.093798 0.116869 0.393823 0.030 Uiso 1 1 calc R . . . .
C016 C 0.3255(2) 0.05050(11) 0.81512(8) 0.0207(5) Uani 1 1 d . . . . .
H01I H 0.228883 0.056814 0.804235 0.025 Uiso 1 1 calc R . . . .
H01J H 0.356293 0.003518 0.799534 0.025 Uiso 1 1 calc R . . . .
C017 C 0.6520(2) 0.63735(12) 0.54271(8) 0.0197(5) Uani 1 1 d . . . . .
C018 C 0.4699(2) 0.10846(12) 0.97674(8) 0.0271(6) Uani 1 1 d . . . . .
H018 H 0.541712 0.102829 0.956806 0.033 Uiso 1 1 calc R . . . .
C019 C 0.8881(2) 0.63998(12) 1.06433(8) 0.0251(6) Uani 1 1 d . . . . .
H019 H 0.905681 0.642735 1.099934 0.030 Uiso 1 1 calc R . . . .
C01A C 0.6453(2) 0.42380(12) 0.67313(8) 0.0234(6) Uani 1 1 d . . . . .
H01P H 0.635110 0.382252 0.697422 0.028 Uiso 1 1 calc R . . . .
H01Q H 0.633568 0.402650 0.638597 0.028 Uiso 1 1 calc R . . . .
C01B C 0.8545(2) 0.42173(12) 0.82296(8) 0.0247(6) Uani 1 1 d . . . . .
H2 H 0.869866 0.383031 0.797305 0.030 Uiso 1 1 calc R . . . .
HA H 0.864027 0.397415 0.856574 0.030 Uiso 1 1 calc R . . . .
C01C C 0.8151(2) 0.69709(11) 0.82065(8) 0.0214(6) Uani 1 1 d . . . . .
H3 H 0.844589 0.744273 0.804914 0.026 Uiso 1 1 calc R . . . .
HB H 0.718817 0.689734 0.809719 0.026 Uiso 1 1 calc R . . . .
C01D C 0.7477(2) 0.66814(13) 0.98806(8) 0.0275(6) Uani 1 1 d . . . . .
H4 H 0.668212 0.690111 0.971736 0.033 Uiso 1 1 calc R . . . .
C01E C 0.1514(2) 0.32370(12) 0.66803(9) 0.0244(6) Uani 1 1 d . . . . .
H01C H 0.141648 0.344652 0.633436 0.029 Uiso 1 1 calc R . . . .
H01D H 0.139461 0.365312 0.692087 0.029 Uiso 1 1 calc R . . . .
C01F C 0.6671(2) 0.69896(11) 0.68311(8) 0.0234(6) Uani 1 1 d . . . . .
H01S H 0.634926 0.744559 0.699891 0.028 Uiso 1 1 calc R . . . .
H01T H 0.763921 0.693311 0.693700 0.028 Uiso 1 1 calc R . . . .
C01G C 0.3915(3) 0.11534(12) 1.05829(9) 0.0263(6) Uani 1 1 d . . . . .
H01K H 0.408539 0.113752 1.093947 0.032 Uiso 1 1 calc R . . . .
C01H C 0.6433(2) 0.70876(12) 0.62625(8) 0.0251(6) Uani 1 1 d . . . . .
H01U H 0.548058 0.720980 0.616270 0.030 Uiso 1 1 calc R . . . .
H01V H 0.697840 0.751673 0.615919 0.030 Uiso 1 1 calc R . . . .
C01I C 0.4948(3) 0.10689(13) 1.02892(8) 0.0300(6) Uani 1 1 d . . . . .
H01N H 0.583529 0.099960 1.044430 0.036 Uiso 1 1 calc R . . . .
C01J C 0.1489(3) 0.04120(12) 0.61683(8) 0.0260(6) Uani 1 1 d . . . . .
H01E H 0.202543 -0.001569 0.605747 0.031 Uiso 1 1 calc R . . . .
H01F H 0.053405 0.029888 0.606578 0.031 Uiso 1 1 calc R . . . .
C01K C 0.7742(3) 0.67286(13) 1.04002(9) 0.0290(6) Uani 1 1 d . . . . .
H5 H 0.713727 0.698821 1.058935 0.035 Uiso 1 1 calc R . . . .
C01L C 0.1874(2) 0.05178(13) 0.50636(8) 0.0265(6) Uani 1 1 d . . . . .
H01L H 0.223573 0.007418 0.523007 0.032 Uiso 1 1 calc R . . . .
C01M C 0.0824(2) 0.17989(13) 0.45703(8) 0.0264(6) Uani 1 1 d . . . . .
H01M H 0.047214 0.224287 0.440148 0.032 Uiso 1 1 calc R . . . .
C01N C 0.2632(3) 0.12612(12) 1.03544(9) 0.0292(6) Uani 1 1 d . . . . .
H01O H 0.191895 0.132505 1.055531 0.035 Uiso 1 1 calc R . . . .
C01O C 0.9505(2) 0.59964(13) 0.98413(8) 0.0260(6) Uani 1 1 d . . . . .
H6 H 1.012448 0.575064 0.965142 0.031 Uiso 1 1 calc R . . . .
C01P C 0.6404(2) 0.70461(13) 0.51543(9) 0.0295(6) Uani 1 1 d . . . . .
H01W H 0.646194 0.751981 0.532650 0.035 Uiso 1 1 calc R . . . .
C01Q C 0.6421(2) 0.56886(13) 0.51607(8) 0.0273(6) Uani 1 1 d . . . . .
H01X H 0.650863 0.522092 0.533948 0.033 Uiso 1 1 calc R . . . .
C01R C 0.1645(2) 0.05300(13) 0.45427(9) 0.0289(6) Uani 1 1 d . . . . .
H01R H 0.185813 0.009644 0.435500 0.035 Uiso 1 1 calc R . . . .
C01S C 0.1726(3) 0.04853(12) 0.67408(8) 0.0260(6) Uani 1 1 d . . . . .
H01G H 0.140489 0.002159 0.689991 0.031 Uiso 1 1 calc R . . . .
H01H H 0.269455 0.053959 0.684820 0.031 Uiso 1 1 calc R . . . .
C01T C 0.9762(3) 0.60306(13) 1.03650(8) 0.0300(6) Uani 1 1 d . . . . .
H7 H 1.054335 0.579946 1.053017 0.036 Uiso 1 1 calc R . . . .
C01U C 0.6087(2) 0.63575(13) 0.43733(9) 0.0288(6) Uani 1 1 d . . . . .
H01Y H 0.593476 0.635371 0.401615 0.035 Uiso 1 1 calc R . . . .
C01V C 0.6202(3) 0.70341(13) 0.46317(9) 0.0326(7) Uani 1 1 d . . . . .
H01Z H 0.614358 0.750023 0.445063 0.039 Uiso 1 1 calc R . . . .
C01W C 0.6197(3) 0.56799(13) 0.46408(8) 0.0307(6) Uani 1 1 d . . . . .
H01 H 0.611714 0.520829 0.446639 0.037 Uiso 1 1 calc R . . . .

loop_
_atom_site_aniso_label
_atom_site_aniso_U_11
_atom_site_aniso_U_22
_atom_site_aniso_U_33
_atom_site_aniso_U_23
_atom_site_aniso_U_13
_atom_site_aniso_U_12
O001 0.0225(10) 0.0177(8) 0.0161(8) -0.0017(6) 0.0020(7) 0.0027(7)
O002 0.0202(10) 0.0193(8) 0.0148(8) 0.0017(6) 0.0029(7) -0.0027(7)
O003 0.0212(10) 0.0185(8) 0.0160(8) 0.0027(6) 0.0021(7) -0.0030(7)
O004 0.0162(10) 0.0166(8) 0.0209(8) -0.0003(6) 0.0006(7) -0.0013(7)
O005 0.0154(9) 0.0187(8) 0.0207(8) -0.0001(6) 0.0000(7) 0.0000(7)
O006 0.0171(10) 0.0196(8) 0.0192(8) 0.0006(6) 0.0015(7) -0.0022(7)
O007 0.0222(10) 0.0188(8) 0.0161(8) -0.0010(6) 0.0011(7) 0.0017(7)
O008 0.0173(10) 0.0180(8) 0.0215(8) 0.0007(6) 0.0024(7) 0.0011(7)
O009 0.0261(11) 0.0271(9) 0.0236(9) 0.0014(7) -0.0014(8) -0.0078(8)
O00A 0.0252(11) 0.0308(9) 0.0270(9) 0.0026(7) -0.0025(8) -0.0112(8)
O00B 0.0232(11) 0.0280(9) 0.0310(10) -0.0006(7) -0.0009(8) 0.0092(8)
O00C 0.0261(11) 0.0305(9) 0.0309(10) 0.0002(8) 0.0007(8) 0.0079(8)
C00D 0.0253(16) 0.0219(13) 0.0126(12) 0.0015(9) 0.0017(11) -0.0041(11)
C00E 0.0224(15) 0.0151(11) 0.0190(12) -0.0004(10) 0.0019(11) -0.0026(10)
C00F 0.0312(17) 0.0211(13) 0.0117(12) 0.0008(10) 0.0041(11) -0.0038(12)
C00G 0.0178(14) 0.0185(12) 0.0208(12) -0.0030(10) 0.0031(10) 0.0006(10)
C00H 0.0193(15) 0.0176(12) 0.0224(12) -0.0028(10) 0.0045(11) 0.0018(10)
C00I 0.0157(14) 0.0195(12) 0.0185(12) 0.0040(9) 0.0028(10) -0.0024(10)
C00J 0.0268(16) 0.0199(12) 0.0142(12) -0.0023(10) 0.0037(11) 0.0021(11)
C00K 0.0152(14) 0.0205(12) 0.0169(12) -0.0019(10) 0.0001(10) -0.0028(10)
C00L 0.0258(16) 0.0205(13) 0.0145(12) 0.0003(10) 0.0033(11) 0.0031(11)
C00M 0.0171(15) 0.0237(12) 0.0170(12) 0.0019(10) 0.0018(10) -0.0002(10)
C00N 0.0160(14) 0.0198(12) 0.0176(12) 0.0028(10) 0.0035(10) 0.0030(10)
C00O 0.0282(16) 0.0188(12) 0.0191(13) -0.0005(10) 0.0008(11) -0.0010(11)
C00P 0.0218(15) 0.0156(12) 0.0183(12) 0.0030(9) 0.0049(11) -0.0012(10)
C00Q 0.0183(14) 0.0236(12) 0.0205(12) 0.0005(10) 0.0018(11) 0.0014(10)
C00R 0.0139(14) 0.0240(13) 0.0199(12) -0.0037(10) 0.0029(10) -0.0027(10)
C00S 0.0179(14) 0.0223(12) 0.0130(12) -0.0016(9) 0.0004(10) -0.0041(10)
C00T 0.0183(14) 0.0223(12) 0.0193(12) 0.0019(10) 0.0010(10) -0.0015(10)
C00U 0.0198(14) 0.0210(12) 0.0194(12) 0.0004(10) 0.0039(11) 0.0024(10)
C00V 0.0243(16) 0.0189(12) 0.0241(13) 0.0003(10) 0.0016(11) -0.0013(11)
C00W 0.0197(15) 0.0233(12) 0.0188(12) -0.0008(10) 0.0002(10) 0.0032(10)
C00X 0.0265(16) 0.0177(12) 0.0202(12) 0.0031(10) 0.0027(11) 0.0008(10)
C00Y 0.0171(14) 0.0182(12) 0.0234(13) 0.0042(10) 0.0047(11) -0.0018(10)
C00Z 0.0174(14) 0.0251(12) 0.0183(12) 0.0014(10) 0.0030(10) -0.0033(10)
C010 0.0145(14) 0.0205(12) 0.0167(12) 0.0050(9) 0.0024(10) 0.0019(10)
C011 0.0227(15) 0.0245(13) 0.0260(13) 0.0009(10) 0.0051(11) 0.0004(11)
C012 0.0211(15) 0.0233(12) 0.0186(12) 0.0014(10) 0.0037(11) -0.0043(10)
C013 0.0195(15) 0.0238(12) 0.0213(13) -0.0010(10) 0.0009(11) 0.0012(11)
C014 0.0266(16) 0.0207(12) 0.0223(13) -0.0044(10) 0.0053(11) -0.0016(11)
C015 0.0204(15) 0.0373(14) 0.0156(12) -0.0072(11) -0.0014(11) 0.0017(11)
C016 0.0247(15) 0.0178(11) 0.0194(12) -0.0031(10) 0.0009(11) 0.0005(10)
C017 0.0142(14) 0.0244(12) 0.0205(12) 0.0043(10) 0.0015(10) 0.0004(10)
C018 0.0226(16) 0.0361(14) 0.0236(13) 0.0034(11) 0.0066(12) -0.0006(12)
C019 0.0327(17) 0.0243(13) 0.0180(13) -0.0008(10) 0.0010(12) -0.0011(12)
C01A 0.0246(16) 0.0200(12) 0.0257(13) 0.0004(10) 0.0029(11) -0.0041(11)
C01B 0.0299(16) 0.0206(12) 0.0233(13) -0.0002(10) 0.0009(11) 0.0014(11)
C01C 0.0278(16) 0.0164(12) 0.0198(12) 0.0021(10) 0.0022(11) -0.0034(10)
C01D 0.0280(16) 0.0308(13) 0.0238(13) 0.0028(11) 0.0029(12) 0.0081(12)
C01E 0.0281(16) 0.0189(12) 0.0253(13) -0.0016(10) -0.0021(11) 0.0005(11)
C01F 0.0301(16) 0.0154(12) 0.0254(13) -0.0002(10) 0.0053(11) 0.0012(11)
C01G 0.0371(18) 0.0229(13) 0.0191(13) -0.0021(10) 0.0037(12) -0.0075(12)
C01H 0.0305(16) 0.0191(12) 0.0262(13) 0.0031(10) 0.0052(12) 0.0012(11)
C01I 0.0279(17) 0.0356(14) 0.0244(14) 0.0057(11) -0.0059(12) -0.0011(12)
C01J 0.0313(17) 0.0192(12) 0.0282(14) -0.0024(10) 0.0064(12) -0.0011(11)
C01K 0.0366(18) 0.0288(14) 0.0229(14) -0.0008(11) 0.0092(12) 0.0066(12)
C01L 0.0257(16) 0.0270(13) 0.0258(14) -0.0044(11) -0.0016(12) 0.0064(11)
C01M 0.0300(17) 0.0267(13) 0.0222(13) 0.0002(11) 0.0024(12) 0.0008(11)
C01N 0.0352(18) 0.0299(14) 0.0242(14) -0.0041(11) 0.0106(13) -0.0054(12)
C01O 0.0255(17) 0.0309(13) 0.0212(13) -0.0027(11) 0.0014(12) 0.0050(12)
C01P 0.0333(17) 0.0240(13) 0.0296(14) 0.0059(11) -0.0044(12) -0.0052(12)
C01Q 0.0352(17) 0.0247(13) 0.0233(13) 0.0058(11) 0.0096(12) 0.0029(11)
C01R 0.0267(16) 0.0311(14) 0.0280(14) -0.0130(11) -0.0010(12) 0.0073(12)
C01S 0.0327(17) 0.0191(12) 0.0267(13) 0.0039(10) 0.0055(12) -0.0016(11)
C01T 0.0314(17) 0.0328(14) 0.0247(14) -0.0007(11) -0.0019(12) 0.0018(12)
C01U 0.0222(16) 0.0409(15) 0.0225(13) 0.0088(12) -0.0015(11) -0.0063(12)
C01V 0.0322(18) 0.0318(14) 0.0308(15) 0.0132(12) -0.0093(12) -0.0097(13)
C01W 0.0379(18) 0.0315(14) 0.0244(14) 0.0009(11) 0.0110(12) -0.0014(12)

loop_
_atom_type_symbol
_atom_type_description
_atom_type_scat_dispersion_real
_atom_type_scat_dispersion_imag
_atom_type_scat_source
C C 0.0033 0.0016 'International Tables Vol C Tables 4.2.6.8 and 6.1.1.4'
H H 0.0000 0.0000 'International Tables Vol C Tables 4.2.6.8 and 6.1.1.4'
O O 0.0106 0.0060 'International Tables Vol C Tables 4.2.6.8 and 6.1.1.4'

loop_
_geom_angle_atom_site_label_1
_geom_angle_atom_site_label_2
_geom_angle_atom_site_label_3
_geom_angle
_geom_angle_site_symmetry_1
_geom_angle_site_symmetry_3
_geom_angle_publ_flag
C00S O001 C00H 115.90(16) . . ?
C010 O002 C00I 114.89(15) . . ?
C00N O003 C00Y 115.21(16) . . ?
C00D O004 C00K 110.67(16) . . ?
C00J O005 C010 110.40(16) . . ?
C00F O006 C00S 110.41(17) . . ?
C00K O007 C00G 115.57(16) . . ?
C00L O008 C00N 110.61(17) . . ?
O004 C00D C01B 110.56(19) . . ?
O009 C00D O004 120.7(2) . . ?
O009 C00D C01B 128.7(2) . . ?
C01D C00E C00G 119.1(2) . . ?
C01O C00E C00G 122.1(2) . . ?
C01O C00E C01D 118.8(2) . . ?
O006 C00F C01E 110.06(19) . . ?
O00A C00F O006 120.8(2) . . ?
O00A C00F C01E 129.1(2) . . ?
O007 C00G C00E 107.35(17) . . ?
O007 C00G C00O 110.66(17) . . ?
C00E C00G C00O 113.35(17) . . ?
O001 C00H C00R 106.66(17) . . ?
O001 C00H C01J 109.69(17) . . ?
C00R C00H C01J 114.77(18) . . ?
O002 C00I C00P 106.53(17) . . ?
O002 C00I C00X 110.01(17) . . ?
C00P C00I C00X 113.88(17) . . ?
O005 C00J C00V 110.19(19) . . ?
O00B C00J O005 120.7(2) . . ?
O00B C00J C00V 129.1(2) . . ?
O004 C00K C00Z 107.50(17) . . ?
O004 C00K C013 104.52(16) . . ?
O007 C00K O004 108.31(16) . . ?
O007 C00K C00Z 113.31(17) . . ?
O007 C00K C013 106.86(17) . . ?
C00Z C00K C013 115.79(18) . . ?
O008 C00L C01A 109.89(19) . . ?
O00C C00L O008 121.2(2) . . ?
O00C C00L C01A 128.9(2) . . ?
C01A C00M C00N 103.39(17) . . ?
O003 C00N O008 108.37(16) . . ?
O003 C00N C00M 107.44(17) . . ?
O003 C00N C00Q 112.71(17) . . ?
O008 C00N C00M 104.06(16) . . ?
O008 C00N C00Q 107.49(17) . . ?
C00Q C00N C00M 116.20(18) . . ?
C01C C00O C00G 111.17(17) . . ?
C011 C00P C00I 119.9(2) . . ?
C011 C00P C018 119.1(2) . . ?
C018 C00P C00I 121.0(2) . . ?
C00N C00Q C01F 112.26(18) . . ?
C014 C00R C00H 120.89(19) . . ?
C014 C00R C01L 118.6(2) . . ?
C01L C00R C00H 120.5(2) . . ?
O001 C00S O006 108.35(16) . . ?
O001 C00S C00W 107.04(17) . . ?
O001 C00S C012 113.08(17) . . ?
O006 C00S C00W 103.95(16) . . ?
O006 C00S C012 107.73(17) . . ?
C012 C00S C00W 116.10(18) . . ?
C010 C00T C00V 103.26(18) . . ?
C010 C00U C016 112.05(17) . . ?
C00J C00V C00T 103.97(17) . . ?
C01E C00W C00S 103.34(18) . . ?
C016 C00X C00I 110.64(17) . . ?
O003 C00Y C017 106.01(17) . . ?
O003 C00Y C01H 110.14(17) . . ?
C017 C00Y C01H 115.66(18) . . ?
C00K C00Z C01C 112.12(17) . . ?
O002 C010 O005 108.15(16) . . ?
O002 C010 C00T 107.01(17) . . ?
O002 C010 C00U 113.07(16) . . ?
O005 C010 C00T 104.34(16) . . ?
O005 C010 C00U 107.87(18) . . ?
C00U C010 C00T 115.83(18) . . ?
C00P C011 C01N 120.1(2) . . ?
C00S C012 C01S 111.87(18) . . ?
C01B C013 C00K 103.63(18) . . ?
C01M C014 C00R 120.5(2) . . ?
C01R C015 C01M 119.3(2) . . ?
C00X C016 C00U 109.31(18) . . ?
C01P C017 C00Y 122.1(2) . . ?
C01P C017 C01Q 118.0(2) . . ?
C01Q C017 C00Y 119.87(19) . . ?
C00P C018 C01I 120.5(2) . . ?
C01T C019 C01K 119.5(2) . . ?
C00L C01A C00M 104.27(17) . . ?
C00D C01B C013 103.79(17) . . ?
C00O C01C C00Z 109.22(18) . . ?
C01K C01D C00E 120.7(2) . . ?
C00F C01E C00W 103.81(17) . . ?
C01H C01F C00Q 109.65(18) . . ?
C01N C01G C01I 119.4(2) . . ?
C00Y C01H C01F 110.69(18) . . ?
C01G C01I C018 120.4(2) . . ?
C00H C01J C01S 110.74(18) . . ?
C019 C01K C01D 120.3(2) . . ?
C01R C01L C00R 120.5(2) . . ?
C015 C01M C014 120.4(2) . . ?
C01G C01N C011 120.6(2) . . ?
C00E C01O C01T 120.5(2) . . ?
C01V C01P C017 120.7(2) . . ?
C01W C01Q C017 121.1(2) . . ?
C015 C01R C01L 120.6(2) . . ?
C012 C01S C01J 109.48(19) . . ?
C019 C01T C01O 120.1(2) . . ?
C01V C01U C01W 119.1(2) . . ?
C01U C01V C01P 120.9(2) . . ?
C01Q C01W C01U 120.2(2) . . ?

loop_
_geom_bond_atom_site_label_1
_geom_bond_atom_site_label_2
_geom_bond_distance
_geom_bond_site_symmetry_2
_geom_bond_publ_flag
O001 C00H 1.452(2) . ?
O001 C00S 1.405(2) . ?
O002 C00I 1.457(2) . ?
O002 C010 1.410(2) . ?
O003 C00N 1.407(2) . ?
O003 C00Y 1.455(2) . ?
O004 C00D 1.360(2) . ?
O004 C00K 1.468(3) . ?
O005 C00J 1.363(3) . ?
O005 C010 1.465(3) . ?
O006 C00F 1.361(3) . ?
O006 C00S 1.475(3) . ?
O007 C00G 1.448(2) . ?
O007 C00K 1.410(2) . ?
O008 C00L 1.361(2) . ?
O008 C00N 1.472(3) . ?
O009 C00D 1.208(3) . ?
O00A C00F 1.209(3) . ?
O00B C00J 1.211(3) . ?
O00C C00L 1.201(3) . ?
C00D C01B 1.496(3) . ?
C00E C00G 1.512(3) . ?
C00E C01D 1.387(3) . ?
C00E C01O 1.382(3) . ?
C00F C01E 1.496(3) . ?
C00G C00O 1.526(3) . ?
C00H C00R 1.521(3) . ?
C00H C01J 1.526(3) . ?
C00I C00P 1.508(3) . ?
C00I C00X 1.526(3) . ?
C00J C00V 1.494(3) . ?
C00K C00Z 1.505(3) . ?
C00K C013 1.530(3) . ?
C00L C01A 1.496(3) . ?
C00M C00N 1.525(3) . ?
C00M C01A 1.522(3) . ?
C00N C00Q 1.507(3) . ?
C00O C01C 1.520(3) . ?
C00P C011 1.386(3) . ?
C00P C018 1.386(3) . ?
C00Q C01F 1.526(3) . ?
C00R C014 1.389(3) . ?
C00R C01L 1.391(3) . ?
C00S C00W 1.524(3) . ?
C00S C012 1.505(3) . ?
C00T C00V 1.527(3) . ?
C00T C010 1.526(3) . ?
C00U C010 1.509(3) . ?
C00U C016 1.528(3) . ?
C00W C01E 1.523(3) . ?
C00X C016 1.525(3) . ?
C00Y C017 1.516(3) . ?
C00Y C01H 1.522(3) . ?
C00Z C01C 1.528(3) . ?
C011 C01N 1.393(3) . ?
C012 C01S 1.525(3) . ?
C013 C01B 1.529(3) . ?
C014 C01M 1.389(3) . ?
C015 C01M 1.382(3) . ?
C015 C01R 1.378(3) . ?
C017 C01P 1.387(3) . ?
C017 C01Q 1.396(3) . ?
C018 C01I 1.390(3) . ?
C019 C01K 1.380(3) . ?
C019 C01T 1.381(3) . ?
C01D C01K 1.387(3) . ?
C01F C01H 1.522(3) . ?
C01G C01I 1.379(3) . ?
C01G C01N 1.379(3) . ?
C01J C01S 1.528(3) . ?
C01L C01R 1.386(3) . ?
C01O C01T 1.397(3) . ?
C01P C01V 1.389(3) . ?
C01Q C01W 1.383(3) . ?
C01U C01V 1.373(3) . ?
C01U C01W 1.387(3) . ?
